data_4334910
loop_
_publ_author_name
'Cyril Bachmann'
'Miguel Guttentag'
'Bernhard Spingler'
'Roger Alberto'

_publ_section_title
;
 3d Element Complexes of Pentadentate Bipyridine-Pyridine-Based Ligand
 Scaffolds: Structures and Photocatalytic Activities
;
_journal_name_full 'Inorganic Chemistry'
_journal_page_first 6055
_journal_page_last 6061
_journal_paper_doi 10.1021/ic4004017
_journal_volume 52
_journal_year 2013
_chemical_formula_sum 'C39 H45 Br2 N5 O5 Zn'
_chemical_formula_weight 888.99
_chemical_name_systematic
; 
 ? 
;
_space_group_IT_number 14
_symmetry_cell_setting monoclinic
_symmetry_space_group_name_Hall '-P 2yn'
_symmetry_space_group_name_H-M 'P 1 21/n 1'
_atom_sites_solution_hydrogens geom
_atom_sites_solution_primary direct
_atom_sites_solution_secondary difmap
_audit_creation_method SHELXL-97
_cell_angle_alpha 90.00
_cell_angle_beta 99.593(4)
_cell_angle_gamma 90.00
_cell_formula_units_Z 4
_cell_length_a 10.1506(4)
_cell_length_b 16.8351(4)
_cell_length_c 22.4000(9)
_cell_measurement_reflns_used 7974
_cell_measurement_temperature 160(2)
_cell_measurement_theta_max 34.9855
_cell_measurement_theta_min 2.7611
_cell_volume 3774.3(2)
_computing_cell_refinement 'CrysAlis^Pro^ (Oxford, 2007)'
_computing_data_collection 'CrysAlis^Pro^ (Oxford, 2007)'
_computing_data_reduction 'CrysAlis^Pro^ (Oxford, 2007)'
_computing_molecular_graphics 'ORTEP-3 (Farrugia, 1997)'
_computing_publication_material 'SHELXL-97 (Sheldrick, 2008)'
_computing_structure_refinement 'SHELXL-97 (Sheldrick, 2008)'
_computing_structure_solution 'SIR-97 (Altomare, 1999)'
_diffrn_ambient_temperature 160(2)
_diffrn_detector_area_resol_mean 10.4498
_diffrn_measured_fraction_theta_full 0.995
_diffrn_measured_fraction_theta_max 0.919
_diffrn_measurement_device_type 'Oxford Xcalibur Ruby CCD'
_diffrn_measurement_method '\o oscillation scan'
_diffrn_radiation_monochromator graphite
_diffrn_radiation_source 'fine-focus sealed tube'
_diffrn_radiation_type MoK\a
_diffrn_radiation_wavelength 0.71073
_diffrn_reflns_av_R_equivalents 0.0627
_diffrn_reflns_av_sigmaI/netI 0.0942
_diffrn_reflns_limit_h_max 15
_diffrn_reflns_limit_h_min -16
_diffrn_reflns_limit_k_max 25
_diffrn_reflns_limit_k_min -26
_diffrn_reflns_limit_l_max 34
_diffrn_reflns_limit_l_min -18
_diffrn_reflns_number 32236
_diffrn_reflns_theta_full 33.07
_diffrn_reflns_theta_max 35.05
_diffrn_reflns_theta_min 2.79
_exptl_absorpt_coefficient_mu 2.819
_exptl_absorpt_correction_T_max 0.6309
_exptl_absorpt_correction_T_min 0.1708
_exptl_absorpt_correction_type multi-scan
_exptl_absorpt_process_details
;
CrysAlisPro, Agilent Technologies,
Version 1.171.35.19 (release 27-10-2011 CrysAlis171 .NET)
(compiled Oct 27 2011,15:02:11)
empirical absorption correction using spherical harmonics,
 implemented in SCALE3 ABSPACK scaling algorithm.
;
_exptl_crystal_colour colorless
_exptl_crystal_density_diffrn 1.564
_exptl_crystal_description plate
_exptl_crystal_F_000 1816
_exptl_crystal_size_max 0.53
_exptl_crystal_size_mid 0.43
_exptl_crystal_size_min 0.18
_refine_diff_density_max 2.173
_refine_diff_density_min -0.996
_refine_diff_density_rms 0.158
_refine_ls_extinction_method none
_refine_ls_goodness_of_fit_ref 1.076
_refine_ls_hydrogen_treatment constr
_refine_ls_matrix_type full
_refine_ls_number_parameters 479
_refine_ls_number_reflns 15332
_refine_ls_number_restraints 20
_refine_ls_restrained_S_all 1.084
_refine_ls_R_factor_all 0.1346
_refine_ls_R_factor_gt 0.0785
_refine_ls_shift/su_max 0.002
_refine_ls_shift/su_mean 0.000
_refine_ls_structure_factor_coef Fsqd
_refine_ls_weighting_details 'calc w=1/[\s^2^(Fo^2^)+(0.0665P)^2^+12.2994P] where P=(Fo^2^+2Fc^2^)/3'
_refine_ls_weighting_scheme calc
_refine_ls_wR_factor_gt 0.1729
_refine_ls_wR_factor_ref 0.2025
_reflns_number_gt 9677
_reflns_number_total 15332
_reflns_threshold_expression >2sigma(I)
_cod_data_source_file ic4004017_1f.cif
_cod_data_source_block cb190612
_cod_database_code 4334910

loop_
_symmetry_equiv_pos_as_xyz
'x, y, z'
'-x+1/2, y+1/2, -z+1/2'
'-x, -y, -z'
'x-1/2, -y-1/2, z-1/2'

loop_
_atom_site_label
_atom_site_type_symbol
_atom_site_fract_x
_atom_site_fract_y
_atom_site_fract_z
_atom_site_U_iso_or_equiv
_atom_site_adp_type
_atom_site_occupancy
_atom_site_symmetry_multiplicity
_atom_site_calc_flag
_atom_site_refinement_flags
_atom_site_disorder_assembly
_atom_site_disorder_group
Zn1 Zn 0.10213(5) 0.24979(3) 0.29178(2) 0.01924(11) Uani 1 1 d . . .
Br1 Br -0.02955(5) 0.35266(3) 0.33600(2) 0.03023(13) Uani 1 1 d . . .
Br2 Br -0.14554(5) -0.11760(3) 0.36111(2) 0.02584(11) Uani 1 1 d . . .
C1 C 0.1854(4) 0.0772(2) 0.26365(19) 0.0171(7) Uani 1 1 d . . .
C2 C 0.2494(4) 0.0151(2) 0.2403(2) 0.0235(8) Uani 1 1 d . . .
H2A H 0.2283 -0.0385 0.2481 0.028 Uiso 1 1 calc R . .
C3 C 0.3459(5) 0.0334(2) 0.2049(2) 0.0284(10) Uani 1 1 d . . .
H3A H 0.3925 -0.0078 0.1883 0.034 Uiso 1 1 calc R . .
C4 C 0.3731(5) 0.1117(3) 0.1943(2) 0.0260(9) Uani 1 1 d . . .
H4A H 0.4364 0.1252 0.1691 0.031 Uiso 1 1 calc R . .
C5 C 0.3070(4) 0.1707(2) 0.22072(19) 0.0185(7) Uani 1 1 d . . .
C6 C 0.3418(4) 0.2586(2) 0.2134(2) 0.0199(8) Uani 1 1 d . . .
C27 C 0.3924(4) 0.2949(2) 0.2755(2) 0.0201(8) Uani 1 1 d . . .
C26 C 0.5247(5) 0.3177(3) 0.2913(2) 0.0278(9) Uani 1 1 d . . .
H26A H 0.5856 0.3098 0.2640 0.033 Uiso 1 1 calc R . .
C25 C 0.5672(6) 0.3519(3) 0.3473(3) 0.0358(11) Uani 1 1 d . . .
H25A H 0.6580 0.3670 0.3591 0.043 Uiso 1 1 calc R . .
C24 C 0.4770(6) 0.3636(3) 0.3855(3) 0.0354(11) Uani 1 1 d . . .
H24A H 0.5031 0.3882 0.4238 0.043 Uiso 1 1 calc R . .
C23 C 0.3449(5) 0.3384(3) 0.3667(2) 0.0290(10) Uani 1 1 d . . .
H23A H 0.2820 0.3465 0.3932 0.035 Uiso 1 1 calc R . .
C7 C 0.2213(4) 0.3054(2) 0.18027(19) 0.0187(7) Uani 1 1 d . . .
C8 C 0.2270(5) 0.3421(3) 0.1254(2) 0.0251(9) Uani 1 1 d . . .
H8 H 0.3040 0.3367 0.1068 0.030 Uiso 1 1 calc R . .
C9 C 0.1187(6) 0.3868(3) 0.0979(2) 0.0313(10) Uani 1 1 d . . .
H9 H 0.1210 0.4122 0.0602 0.038 Uiso 1 1 calc R . .
C10 C 0.0084(5) 0.3941(3) 0.1256(2) 0.0306(10) Uani 1 1 d . . .
H10 H -0.0666 0.4245 0.1076 0.037 Uiso 1 1 calc R . .
C11 C 0.0094(5) 0.3560(3) 0.1805(2) 0.0248(9) Uani 1 1 d . . .
H11 H -0.0662 0.3617 0.2001 0.030 Uiso 1 1 calc R . .
C17 C 0.0727(4) 0.0596(2) 0.29926(19) 0.0187(7) Uani 1 1 d . . .
C16 C -0.0561(4) 0.0932(2) 0.26322(19) 0.0187(7) Uani 1 1 d . . .
C15 C -0.1561(5) 0.0425(3) 0.2352(2) 0.0260(9) Uani 1 1 d . . .
H15 H -0.1477 -0.0134 0.2406 0.031 Uiso 1 1 calc R . .
C14 C -0.2668(5) 0.0743(3) 0.1997(2) 0.0319(10) Uani 1 1 d . . .
H14 H -0.3347 0.0407 0.1791 0.038 Uiso 1 1 calc R . .
C13 C -0.2782(5) 0.1569(3) 0.1944(3) 0.0326(11) Uani 1 1 d . . .
H13 H -0.3537 0.1805 0.1700 0.039 Uiso 1 1 calc R . .
C12 C -0.1785(4) 0.2025(3) 0.2249(2) 0.0264(9) Uani 1 1 d . . .
H12 H -0.1887 0.2586 0.2229 0.032 Uiso 1 1 calc R . .
C18 C 0.1051(4) 0.0928(2) 0.3634(2) 0.0200(8) Uani 1 1 d . . .
C19 C 0.1180(5) 0.0433(3) 0.4136(2) 0.0304(10) Uani 1 1 d . . .
H19 H 0.1087 -0.0125 0.4084 0.037 Uiso 1 1 calc R . .
C20 C 0.1444(6) 0.0754(3) 0.4709(2) 0.0355(11) Uani 1 1 d . . .
H20 H 0.1535 0.0418 0.5055 0.043 Uiso 1 1 calc R . .
C21 C 0.1576(6) 0.1564(3) 0.4778(2) 0.0354(11) Uani 1 1 d . . .
H21 H 0.1751 0.1799 0.5169 0.043 Uiso 1 1 calc R . .
C22 C 0.1445(6) 0.2023(3) 0.4263(2) 0.0312(10) Uani 1 1 d . . .
H22 H 0.1530 0.2583 0.4307 0.037 Uiso 1 1 calc R . .
C32 C 0.3857(8) 0.0530(5) 0.0418(3) 0.062(2) Uani 1 1 d . . .
H32A H 0.3239 0.0472 0.0713 0.074 Uiso 1 1 calc R . .
H32B H 0.4105 -0.0006 0.0292 0.074 Uiso 1 1 calc R . .
C33 C 0.3217(10) 0.0994(6) -0.0117(4) 0.080(3) Uani 1 1 d . . .
H33A H 0.2231 0.0964 -0.0163 0.096 Uiso 1 1 calc R . .
H33B H 0.3500 0.0796 -0.0492 0.096 Uiso 1 1 calc R . .
C34 C 0.3701(10) 0.1836(6) 0.0020(4) 0.081(3) Uani 1 1 d . . .
H34A H 0.3715 0.2145 -0.0355 0.098 Uiso 1 1 calc R . .
H34B H 0.3149 0.2118 0.0278 0.098 Uiso 1 1 calc R . .
C35 C 0.5075(9) 0.1678(5) 0.0350(4) 0.065(2) Uani 1 1 d . . .
H35A H 0.5705 0.1623 0.0060 0.078 Uiso 1 1 calc R . .
H35B H 0.5379 0.2124 0.0628 0.078 Uiso 1 1 calc R . .
C39 C 0.0027(9) 0.0717(4) 0.0865(4) 0.0694(19) Uani 1 1 d DU . .
C42 C 0.0214(8) 0.1598(4) 0.0955(4) 0.0585(18) Uani 1 1 d . B .
H42A H 0.0167 0.1748 0.1379 0.070 Uiso 1 1 calc R . .
H42B H 0.1085 0.1770 0.0858 0.070 Uiso 1 1 calc R . .
C47 C -0.1478(9) 0.1472(7) 0.0110(3) 0.084(2) Uani 1 1 d DU . .
C48 C -0.0908(12) 0.1958(6) 0.0530(4) 0.093(3) Uani 1 1 d . B .
H48A H -0.1590 0.2149 0.0765 0.111 Uiso 1 1 calc R . .
H48B H -0.0568 0.2424 0.0334 0.111 Uiso 1 1 calc R . .
C50 C -0.4748(11) 0.1045(6) 0.4348(5) 0.084(3) Uani 1 1 d . A .
H50A H -0.4757 0.1564 0.4554 0.101 Uiso 1 1 calc R . .
H50B H -0.5481 0.0717 0.4457 0.101 Uiso 1 1 calc R . .
C51 C -0.4952(11) 0.1159(6) 0.3726(5) 0.087(3) Uani 1 1 d DU . .
C53B C -0.2708(10) 0.1029(8) 0.4096(7) 0.129(5) Uani 0.20 1 d P A 1
C52B C -0.3613(18) 0.153(2) 0.367(2) 0.087(14) Uiso 0.20 1 d PDU A 1
C53 C -0.2708(10) 0.1029(8) 0.4096(7) 0.129(5) Uani 0.80 1 d PDU A 2
C52 C -0.3702(11) 0.1065(8) 0.3496(5) 0.077(3) Uiso 0.80 1 d PDU A 2
N1 N 0.2130(3) 0.15405(19) 0.25441(15) 0.0160(6) Uani 1 1 d . . .
N3 N -0.0667(4) 0.1728(2) 0.25765(17) 0.0205(7) Uani 1 1 d . . .
N4 N 0.1203(4) 0.1721(2) 0.37017(18) 0.0244(8) Uani 1 1 d . . .
N5 N 0.3040(4) 0.3040(2) 0.31383(17) 0.0210(7) Uani 1 1 d . . .
N2 N 0.1123(4) 0.31141(19) 0.20731(16) 0.0191(7) Uani 1 1 d . . .
O2 O 0.0654(3) -0.02395(16) 0.30157(15) 0.0229(6) Uani 1 1 d . . .
H2 H -0.0018 -0.0373 0.3166 0.034 Uiso 1 1 calc R . .
O1 O 0.4425(3) 0.25662(18) 0.17753(16) 0.0259(7) Uani 1 1 d . . .
H1 H 0.4753 0.3023 0.1760 0.039 Uiso 1 1 calc R . .
O5 O 0.5033(5) 0.0965(3) 0.0682(2) 0.0544(12) Uani 1 1 d . . .
O45B O -0.0818(17) 0.0613(8) 0.0261(5) 0.097(5) Uani 0.40 1 d PDU B 3
O45 O -0.1377(10) 0.0748(7) 0.0447(4) 0.098(4) Uani 0.60 1 d PDU B 4
O50 O -0.3598(6) 0.0689(4) 0.4530(2) 0.0779(18) Uani 1 1 d . . .

loop_
_atom_site_aniso_label
_atom_site_aniso_U_11
_atom_site_aniso_U_22
_atom_site_aniso_U_33
_atom_site_aniso_U_23
_atom_site_aniso_U_13
_atom_site_aniso_U_12
Zn1 0.0224(2) 0.01222(18) 0.0250(2) 0.00046(18) 0.00938(18) 0.00041(17)
Br1 0.0371(3) 0.01638(18) 0.0421(3) -0.00181(18) 0.0210(2) 0.00243(18)
Br2 0.0257(2) 0.02112(19) 0.0339(2) -0.00107(17) 0.01431(18) -0.00128(17)
C1 0.0159(17) 0.0127(15) 0.0232(19) 0.0015(14) 0.0045(14) 0.0037(13)
C2 0.023(2) 0.0150(16) 0.034(2) -0.0008(16) 0.0106(18) 0.0011(15)
C3 0.031(2) 0.0151(17) 0.042(3) -0.0068(18) 0.015(2) 0.0018(17)
C4 0.026(2) 0.0175(17) 0.037(2) -0.0032(17) 0.0120(19) -0.0019(16)
C5 0.0191(18) 0.0130(15) 0.0240(19) -0.0004(14) 0.0055(15) 0.0002(14)
C6 0.0208(18) 0.0139(15) 0.027(2) -0.0006(15) 0.0092(16) -0.0018(14)
C27 0.0206(19) 0.0105(15) 0.029(2) 0.0024(15) 0.0042(16) -0.0005(14)
C26 0.022(2) 0.0226(19) 0.039(3) 0.0008(19) 0.0054(19) -0.0049(17)
C25 0.029(2) 0.035(3) 0.042(3) 0.003(2) 0.000(2) -0.011(2)
C24 0.036(3) 0.035(3) 0.033(3) -0.002(2) 0.001(2) -0.010(2)
C23 0.033(2) 0.025(2) 0.030(2) -0.0030(18) 0.0068(19) -0.0038(19)
C7 0.0210(18) 0.0111(14) 0.0250(19) -0.0022(14) 0.0071(16) -0.0012(14)
C8 0.030(2) 0.0221(19) 0.025(2) 0.0026(17) 0.0075(18) -0.0034(17)
C9 0.039(3) 0.028(2) 0.027(2) 0.0061(19) 0.008(2) -0.001(2)
C10 0.033(3) 0.021(2) 0.037(3) 0.0091(19) 0.002(2) 0.0007(18)
C11 0.023(2) 0.0201(18) 0.032(2) 0.0034(17) 0.0073(18) 0.0007(16)
C17 0.0220(19) 0.0104(14) 0.025(2) 0.0010(14) 0.0083(16) 0.0009(14)
C16 0.0198(18) 0.0137(15) 0.0240(19) 0.0023(14) 0.0078(15) 0.0009(14)
C15 0.026(2) 0.0195(18) 0.033(2) -0.0041(17) 0.0072(18) -0.0043(17)
C14 0.025(2) 0.028(2) 0.041(3) -0.001(2) 0.002(2) -0.0020(19)
C13 0.021(2) 0.029(2) 0.046(3) 0.006(2) 0.002(2) 0.0047(19)
C12 0.020(2) 0.0190(18) 0.041(3) 0.0074(18) 0.0067(18) 0.0039(16)
C18 0.0179(18) 0.0171(16) 0.026(2) 0.0006(15) 0.0074(15) -0.0002(14)
C19 0.038(3) 0.022(2) 0.031(2) 0.0028(18) 0.004(2) 0.0002(19)
C20 0.049(3) 0.030(2) 0.027(2) 0.006(2) 0.006(2) -0.003(2)
C21 0.049(3) 0.031(2) 0.026(2) -0.005(2) 0.008(2) -0.007(2)
C22 0.046(3) 0.0203(19) 0.030(2) -0.0035(18) 0.013(2) -0.006(2)
C32 0.052(4) 0.079(5) 0.054(4) -0.005(4) 0.009(3) -0.016(4)
C33 0.076(6) 0.105(7) 0.054(4) 0.025(5) -0.009(4) -0.026(6)
C34 0.091(7) 0.079(6) 0.078(6) 0.021(5) 0.023(5) 0.023(5)
C35 0.078(6) 0.061(5) 0.057(4) 0.011(4) 0.014(4) -0.017(4)
C39 0.092(6) 0.043(4) 0.079(5) -0.006(3) 0.033(4) -0.012(4)
C42 0.060(5) 0.051(4) 0.062(4) -0.016(3) 0.003(4) -0.004(3)
C47 0.055(5) 0.153(8) 0.040(4) -0.023(4) -0.003(3) -0.014(5)
C48 0.111(9) 0.091(7) 0.069(6) 0.002(5) -0.007(6) 0.027(7)
C50 0.083(7) 0.076(6) 0.093(7) 0.016(5) 0.015(6) 0.011(5)
C51 0.100(6) 0.073(6) 0.077(6) 0.005(5) -0.016(5) 0.030(6)
C53B 0.054(5) 0.124(10) 0.219(15) -0.083(10) 0.047(7) -0.011(6)
C53 0.054(5) 0.124(10) 0.219(15) -0.083(10) 0.047(7) -0.011(6)
N1 0.0157(15) 0.0138(13) 0.0191(15) 0.0002(12) 0.0050(12) 0.0009(12)
N3 0.0175(16) 0.0143(14) 0.0302(18) 0.0012(14) 0.0057(14) 0.0009(12)
N4 0.031(2) 0.0160(15) 0.0285(19) 0.0001(14) 0.0104(16) -0.0012(14)
N5 0.0211(17) 0.0145(14) 0.0274(18) 0.0001(13) 0.0045(14) 0.0002(13)
N2 0.0190(16) 0.0136(14) 0.0253(17) 0.0018(13) 0.0056(13) 0.0001(12)
O2 0.0242(15) 0.0093(11) 0.0380(18) 0.0024(12) 0.0136(13) -0.0010(11)
O1 0.0243(15) 0.0161(13) 0.0416(19) 0.0004(13) 0.0184(14) -0.0026(12)
O5 0.051(3) 0.065(3) 0.047(3) 0.004(2) 0.005(2) -0.011(2)
O45B 0.183(17) 0.082(7) 0.043(6) -0.028(6) 0.063(6) -0.064(8)
O45 0.120(7) 0.142(8) 0.039(5) -0.041(4) 0.032(4) -0.095(7)
O50 0.082(4) 0.105(5) 0.047(3) 0.000(3) 0.013(3) 0.032(4)

loop_
_atom_type_symbol
_atom_type_description
_atom_type_scat_dispersion_real
_atom_type_scat_dispersion_imag
_atom_type_scat_source
C C 0.0033 0.0016 'International Tables Vol C Tables 4.2.6.8 and 6.1.1.4'
H H 0.0000 0.0000 'International Tables Vol C Tables 4.2.6.8 and 6.1.1.4'
N N 0.0061 0.0033 'International Tables Vol C Tables 4.2.6.8 and 6.1.1.4'
O O 0.0106 0.0060 'International Tables Vol C Tables 4.2.6.8 and 6.1.1.4'
Zn Zn 0.2839 1.4301 'International Tables Vol C Tables 4.2.6.8 and 6.1.1.4'
Br Br -0.2901 2.4595 'International Tables Vol C Tables 4.2.6.8 and 6.1.1.4'

loop_
_geom_angle_atom_site_label_1
_geom_angle_atom_site_label_2
_geom_angle_atom_site_label_3
_geom_angle
N4 Zn1 N2 168.55(13)
N4 Zn1 N3 83.21(14)
N2 Zn1 N3 97.28(14)
N4 Zn1 N1 83.50(13)
N2 Zn1 N1 85.26(12)
N3 Zn1 N1 81.60(13)
N4 Zn1 N5 96.70(15)
N2 Zn1 N5 79.72(14)
N3 Zn1 N5 164.34(13)
N1 Zn1 N5 82.83(13)
N4 Zn1 Br1 94.37(10)
N2 Zn1 Br1 96.94(9)
N3 Zn1 Br1 96.30(9)
N1 Zn1 Br1 177.16(9)
N5 Zn1 Br1 99.32(9)
N1 C1 C2 123.1(4)
N1 C1 C17 117.3(3)
C2 C1 C17 119.5(3)
C1 C2 C3 118.0(4)
C1 C2 H2A 121.0
C3 C2 H2A 121.0
C4 C3 C2 119.3(4)
C4 C3 H3A 120.3
C2 C3 H3A 120.3
C3 C4 C5 119.2(4)
C3 C4 H4A 120.4
C5 C4 H4A 120.4
N1 C5 C4 122.1(4)
N1 C5 C6 117.3(3)
C4 C5 C6 120.5(4)
O1 C6 C27 111.4(4)
O1 C6 C5 103.9(3)
C27 C6 C5 109.6(3)
O1 C6 C7 109.5(3)
C27 C6 C7 110.7(3)
C5 C6 C7 111.5(3)
N5 C27 C26 121.7(4)
N5 C27 C6 117.8(4)
C26 C27 C6 120.5(4)
C25 C26 C27 119.4(4)
C25 C26 H26A 120.3
C27 C26 H26A 120.3
C24 C25 C26 119.1(5)
C24 C25 H25A 120.4
C26 C25 H25A 120.4
C25 C24 C23 118.4(5)
C25 C24 H24A 120.8
C23 C24 H24A 120.8
N5 C23 C24 122.8(5)
N5 C23 H23A 118.6
C24 C23 H23A 118.6
N2 C7 C8 121.6(4)
N2 C7 C6 117.8(3)
C8 C7 C6 120.6(4)
C7 C8 C9 119.2(4)
C7 C8 H8 120.4
C9 C8 H8 120.4
C10 C9 C8 119.6(4)
C10 C9 H9 120.2
C8 C9 H9 120.2
C9 C10 C11 118.3(5)
C9 C10 H10 120.9
C11 C10 H10 120.9
N2 C11 C10 123.1(4)
N2 C11 H11 118.5
C10 C11 H11 118.5
O2 C17 C18 109.6(3)
O2 C17 C16 110.1(3)
C18 C17 C16 113.2(3)
O2 C17 C1 105.1(3)
C18 C17 C1 111.0(3)
C16 C17 C1 107.6(3)
N3 C16 C15 121.8(4)
N3 C16 C17 117.7(4)
C15 C16 C17 120.5(4)
C14 C15 C16 119.1(4)
C14 C15 H15 120.4
C16 C15 H15 120.4
C15 C14 C13 119.1(5)
C15 C14 H14 120.5
C13 C14 H14 120.5
C12 C13 C14 118.3(5)
C12 C13 H13 120.9
C14 C13 H13 120.9
N3 C12 C13 123.7(4)
N3 C12 H12 118.1
C13 C12 H12 118.1
N4 C18 C19 120.6(4)
N4 C18 C17 118.1(4)
C19 C18 C17 121.3(4)
C20 C19 C18 119.9(4)
C20 C19 H19 120.1
C18 C19 H19 120.1
C21 C20 C19 119.5(5)
C21 C20 H20 120.2
C19 C20 H20 120.2
C20 C21 C22 117.9(5)
C20 C21 H21 121.1
C22 C21 H21 121.1
N4 C22 C21 123.4(4)
N4 C22 H22 118.3
C21 C22 H22 118.3
O5 C32 C33 106.5(6)
O5 C32 H32A 110.4
C33 C32 H32A 110.4
O5 C32 H32B 110.4
C33 C32 H32B 110.4
H32A C32 H32B 108.6
C32 C33 C34 104.3(7)
C32 C33 H33A 110.9
C34 C33 H33A 110.9
C32 C33 H33B 110.9
C34 C33 H33B 110.9
H33A C33 H33B 108.9
C35 C34 C33 100.3(7)
C35 C34 H34A 111.7
C33 C34 H34A 111.7
C35 C34 H34B 111.7
C33 C34 H34B 111.7
H34A C34 H34B 109.5
O5 C35 C34 107.7(7)
O5 C35 H35A 110.2
C34 C35 H35A 110.2
O5 C35 H35B 110.2
C34 C35 H35B 110.2
H35A C35 H35B 108.5
O45B C39 C42 106.2(8)
O45B C39 O45 29.8(6)
C42 C39 O45 97.4(7)
C48 C42 C39 104.4(7)
C48 C42 H42A 110.9
C39 C42 H42A 110.9
C48 C42 H42B 110.9
C39 C42 H42B 110.9
H42A C42 H42B 108.9
C48 C47 O45 99.7(8)
C48 C47 O45B 107.0(8)
O45 C47 O45B 29.4(6)
C47 C48 C42 114.0(9)
C47 C48 H48A 108.8
C42 C48 H48A 108.8
C47 C48 H48B 108.8
C42 C48 H48B 108.8
H48A C48 H48B 107.6
O50 C50 C51 110.5(9)
O50 C50 H50A 109.5
C51 C50 H50A 109.5
O50 C50 H50B 109.5
C51 C50 H50B 109.5
H50A C50 H50B 108.1
C50 C51 C52 110.3(9)
C50 C51 C52B 98.9(17)
C52 C51 C52B 34(2)
C52B C53B O50 104.7(13)
C53B C52B C51 100.1(14)
C5 N1 C1 118.2(3)
C5 N1 Zn1 121.1(3)
C1 N1 Zn1 120.7(2)
C12 N3 C16 117.9(4)
C12 N3 Zn1 120.9(3)
C16 N3 Zn1 120.8(3)
C22 N4 C18 118.7(4)
C22 N4 Zn1 120.5(3)
C18 N4 Zn1 120.8(3)
C23 N5 C27 118.5(4)
C23 N5 Zn1 121.3(3)
C27 N5 Zn1 119.9(3)
C11 N2 C7 118.3(4)
C11 N2 Zn1 120.6(3)
C7 N2 Zn1 121.1(3)
C17 O2 H2 109.5
C6 O1 H1 109.5
C35 O5 C32 108.1(6)
C39 O45B C47 104.1(8)
C47 O45 C39 108.8(7)
C50 O50 C53B 102.6(8)

loop_
_geom_bond_atom_site_label_1
_geom_bond_atom_site_label_2
_geom_bond_distance
Zn1 N4 2.173(4)
Zn1 N2 2.175(3)
Zn1 N3 2.183(4)
Zn1 N1 2.209(3)
Zn1 N5 2.223(4)
Zn1 Br1 2.4916(6)
C1 N1 1.348(5)
C1 C2 1.378(5)
C1 C17 1.528(5)
C2 C3 1.394(6)
C2 H2A 0.9500
C3 C4 1.377(6)
C3 H3A 0.9500
C4 C5 1.385(6)
C4 H4A 0.9500
C5 N1 1.342(5)
C5 C6 1.537(5)
C6 O1 1.401(5)
C6 C27 1.529(6)
C6 C7 1.538(6)
C27 N5 1.350(5)
C27 C26 1.384(6)
C26 C25 1.382(7)
C26 H26A 0.9500
C25 C24 1.367(8)
C25 H25A 0.9500
C24 C23 1.402(7)
C24 H24A 0.9500
C23 N5 1.322(6)
C23 H23A 0.9500
C7 N2 1.350(5)
C7 C8 1.386(6)
C8 C9 1.388(7)
C8 H8 0.9500
C9 C10 1.372(7)
C9 H9 0.9500
C10 C11 1.385(7)
C10 H10 0.9500
C11 N2 1.344(6)
C11 H11 0.9500
C17 O2 1.410(4)
C17 C18 1.525(6)
C17 C16 1.527(6)
C16 N3 1.349(5)
C16 C15 1.393(6)
C15 C14 1.372(7)
C15 H15 0.9500
C14 C13 1.399(7)
C14 H14 0.9500
C13 C12 1.361(7)
C13 H13 0.9500
C12 N3 1.341(6)
C12 H12 0.9500
C18 N4 1.349(5)
C18 C19 1.387(6)
C19 C20 1.378(7)
C19 H19 0.9500
C20 C21 1.376(7)
C20 H20 0.9500
C21 C22 1.378(7)
C21 H21 0.9500
C22 N4 1.339(6)
C22 H22 0.9500
C32 O5 1.441(8)
C32 C33 1.486(11)
C32 H32A 0.9900
C32 H32B 0.9900
C33 C34 1.515(13)
C33 H33A 0.9900
C33 H33B 0.9900
C34 C35 1.489(12)
C34 H34A 0.9900
C34 H34B 0.9900
C35 O5 1.417(9)
C35 H35A 0.9900
C35 H35B 0.9900
C39 O45B 1.486(13)
C39 C42 1.504(10)
C39 O45 1.570(12)
C42 C48 1.487(12)
C42 H42A 0.9900
C42 H42B 0.9900
C47 C48 1.307(13)
C47 O45 1.429(13)
C47 O45B 1.606(14)
C48 H48A 0.9900
C48 H48B 0.9900
C50 O50 1.315(11)
C50 C51 1.387(13)
C50 H50A 0.9900
C50 H50B 0.9900
C51 C52 1.455(13)
C51 C52B 1.522(19)
C53B C52B 1.479(19)
C53B O50 1.543(14)
O2 H2 0.8400
O1 H1 0.8400

loop_
_geom_torsion_atom_site_label_1
_geom_torsion_atom_site_label_2
_geom_torsion_atom_site_label_3
_geom_torsion_atom_site_label_4
_geom_torsion
N1 C1 C2 C3 -0.8(7)
C17 C1 C2 C3 176.1(4)
C1 C2 C3 C4 -0.4(8)
C2 C3 C4 C5 2.2(8)
C3 C4 C5 N1 -2.9(7)
C3 C4 C5 C6 175.8(5)
N1 C5 C6 O1 179.0(4)
C4 C5 C6 O1 0.2(6)
N1 C5 C6 C27 59.9(5)
C4 C5 C6 C27 -118.9(5)
N1 C5 C6 C7 -63.1(5)
C4 C5 C6 C7 118.1(4)
O1 C6 C27 N5 177.0(3)
C5 C6 C27 N5 -68.6(4)
C7 C6 C27 N5 54.9(4)
O1 C6 C27 C26 -2.9(5)
C5 C6 C27 C26 111.6(4)
C7 C6 C27 C26 -125.0(4)
N5 C27 C26 C25 -1.2(7)
C6 C27 C26 C25 178.7(4)
C27 C26 C25 C24 -1.0(8)
C26 C25 C24 C23 1.6(8)
C25 C24 C23 N5 -0.1(8)
O1 C6 C7 N2 177.9(3)
C27 C6 C7 N2 -58.9(5)
C5 C6 C7 N2 63.5(5)
O1 C6 C7 C8 -4.0(5)
C27 C6 C7 C8 119.2(4)
C5 C6 C7 C8 -118.5(4)
N2 C7 C8 C9 0.8(7)
C6 C7 C8 C9 -177.2(4)
C7 C8 C9 C10 0.2(7)
C8 C9 C10 C11 -0.1(8)
C9 C10 C11 N2 -1.0(7)
N1 C1 C17 O2 179.6(4)
C2 C1 C17 O2 2.5(5)
N1 C1 C17 C18 -62.0(5)
C2 C1 C17 C18 120.9(4)
N1 C1 C17 C16 62.3(5)
C2 C1 C17 C16 -114.8(4)
O2 C17 C16 N3 178.7(3)
C18 C17 C16 N3 55.7(5)
C1 C17 C16 N3 -67.3(4)
O2 C17 C16 C15 -3.9(5)
C18 C17 C16 C15 -126.9(4)
C1 C17 C16 C15 110.1(4)
N3 C16 C15 C14 1.7(6)
C17 C16 C15 C14 -175.6(4)
C16 C15 C14 C13 -2.2(7)
C15 C14 C13 C12 -0.1(8)
C14 C13 C12 N3 3.2(8)
O2 C17 C18 N4 177.9(4)
C16 C17 C18 N4 -58.8(5)
C1 C17 C18 N4 62.3(5)
O2 C17 C18 C19 -2.3(6)
C16 C17 C18 C19 120.9(4)
C1 C17 C18 C19 -118.0(4)
N4 C18 C19 C20 1.1(7)
C17 C18 C19 C20 -178.6(5)
C18 C19 C20 C21 0.1(8)
C19 C20 C21 C22 -0.5(9)
C20 C21 C22 N4 -0.3(9)
O5 C32 C33 C34 -24.1(9)
C32 C33 C34 C35 34.5(9)
C33 C34 C35 O5 -33.9(9)
O45B C39 C42 C48 20.8(11)
O45 C39 C42 C48 -8.3(9)
O45 C47 C48 C42 35.3(12)
O45B C47 C48 C42 5.9(14)
C39 C42 C48 C47 -17.1(12)
O50 C50 C51 C52 -16.2(14)
O50 C50 C51 C52B -50(2)
O50 C53B C52B C51 -23(3)
C50 C51 C52B C53B 42(3)
C52 C51 C52B C53B -72(2)
C4 C5 N1 C1 1.7(6)
C6 C5 N1 C1 -177.1(4)
C4 C5 N1 Zn1 -176.7(4)
C6 C5 N1 Zn1 4.6(5)
C2 C1 N1 C5 0.2(6)
C17 C1 N1 C5 -176.8(4)
C2 C1 N1 Zn1 178.5(3)
C17 C1 N1 Zn1 1.6(5)
N4 Zn1 N1 C5 -141.5(3)
N2 Zn1 N1 C5 36.3(3)
N3 Zn1 N1 C5 134.4(3)
N5 Zn1 N1 C5 -43.9(3)
Br1 Zn1 N1 C5 177(33)
N4 Zn1 N1 C1 40.2(3)
N2 Zn1 N1 C1 -142.0(3)
N3 Zn1 N1 C1 -43.9(3)
N5 Zn1 N1 C1 137.8(3)
Br1 Zn1 N1 C1 -1(2)
C13 C12 N3 C16 -3.7(7)
C13 C12 N3 Zn1 169.2(4)
C15 C16 N3 C12 1.2(6)
C17 C16 N3 C12 178.5(4)
C15 C16 N3 Zn1 -171.7(3)
C17 C16 N3 Zn1 5.6(5)
N4 Zn1 N3 C12 142.7(4)
N2 Zn1 N3 C12 -48.8(3)
N1 Zn1 N3 C12 -132.9(3)
N5 Zn1 N3 C12 -126.7(5)
Br1 Zn1 N3 C12 49.0(3)
N4 Zn1 N3 C16 -44.6(3)
N2 Zn1 N3 C16 123.9(3)
N1 Zn1 N3 C16 39.8(3)
N5 Zn1 N3 C16 46.0(7)
Br1 Zn1 N3 C16 -138.3(3)
C21 C22 N4 C18 1.5(8)
C21 C22 N4 Zn1 -179.8(4)
C19 C18 N4 C22 -1.9(7)
C17 C18 N4 C22 177.9(4)
C19 C18 N4 Zn1 179.4(3)
C17 C18 N4 Zn1 -0.9(5)
N2 Zn1 N4 C22 130.0(7)
N3 Zn1 N4 C22 -136.8(4)
N1 Zn1 N4 C22 140.9(4)
N5 Zn1 N4 C22 59.0(4)
Br1 Zn1 N4 C22 -41.0(4)
N2 Zn1 N4 C18 -51.2(9)
N3 Zn1 N4 C18 41.9(3)
N1 Zn1 N4 C18 -40.4(3)
N5 Zn1 N4 C18 -122.3(3)
Br1 Zn1 N4 C18 137.7(3)
C24 C23 N5 C27 -2.1(7)
C24 C23 N5 Zn1 171.1(4)
C26 C27 N5 C23 2.7(6)
C6 C27 N5 C23 -177.2(4)
C26 C27 N5 Zn1 -170.6(3)
C6 C27 N5 Zn1 9.6(5)
N4 Zn1 N5 C23 -54.5(4)
N2 Zn1 N5 C23 136.5(4)
N3 Zn1 N5 C23 -143.2(5)
N1 Zn1 N5 C23 -137.0(4)
Br1 Zn1 N5 C23 41.1(3)
N4 Zn1 N5 C27 118.5(3)
N2 Zn1 N5 C27 -50.5(3)
N3 Zn1 N5 C27 29.8(7)
N1 Zn1 N5 C27 36.0(3)
Br1 Zn1 N5 C27 -145.9(3)
C10 C11 N2 C7 2.0(7)
C10 C11 N2 Zn1 -177.5(4)
C8 C7 N2 C11 -1.8(6)
C6 C7 N2 C11 176.2(4)
C8 C7 N2 Zn1 177.7(3)
C6 C7 N2 Zn1 -4.3(5)
N4 Zn1 N2 C11 154.1(7)
N3 Zn1 N2 C11 62.4(3)
N1 Zn1 N2 C11 143.3(3)
N5 Zn1 N2 C11 -133.2(3)
Br1 Zn1 N2 C11 -34.9(3)
N4 Zn1 N2 C7 -25.4(9)
N3 Zn1 N2 C7 -117.1(3)
N1 Zn1 N2 C7 -36.2(3)
N5 Zn1 N2 C7 47.3(3)
Br1 Zn1 N2 C7 145.6(3)
C34 C35 O5 C32 20.1(9)
C33 C32 O5 C35 2.9(9)
C42 C39 O45B C47 -17.4(12)
O45 C39 O45B C47 58.9(11)
C48 C47 O45B C39 7.6(13)
O45 C47 O45B C39 -71.9(10)
C48 C47 O45 C39 -40.3(11)
O45B C47 O45 C39 67.1(12)
O45B C39 O45 C47 -80.1(12)
C42 C39 O45 C47 29.8(9)
C51 C50 O50 C53B 34.2(11)
C52B C53B O50 C50 -4(2)
